data_7225013
loop_
_publ_author_name
'Serebryanskaya, Tatiyana V.'
'Novikov, Alexander S.'
'Gushchin, Pavel V.'
'Haukka, Matti'
'Asfin, Ruslan E.'
'Tolstoy, Peter M.'
'Kukushkin, Vadim Yu'

_publ_section_title
;
 Identification and H(D)-bond energies of C-H(D)Cl interactions in
 chloride-haloalkane clusters: a combined X-ray crystallographic,
 spectroscopic, and theoretical study.
;
_journal_issue 20
_journal_name_full 'Physical chemistry chemical physics : PCCP'
_journal_page_first 14104
_journal_page_last 14112
_journal_paper_doi 10.1039/c6cp00861e
_journal_volume 18
_journal_year 2016
_chemical_formula_moiety 'C38 H46 N10 Pt, 4(C H Br3), 2(Cl)'
_chemical_formula_sum 'C42 H50 Br12 Cl2 N10 Pt'
_chemical_formula_weight 1919.83
_chemical_name_systematic
; 
 ? 
;
_space_group_IT_number 61
_symmetry_cell_setting orthorhombic
_symmetry_space_group_name_Hall '-P 2ac 2ab'
_symmetry_space_group_name_H-M 'P b c a'
_atom_sites_solution_hydrogens geom
_atom_sites_solution_primary direct
_atom_sites_solution_secondary difmap
_audit_creation_method SHELXL-97
_audit_update_record
;
2015-05-18 deposited with the CCDC.
2016-04-22 downloaded from the CCDC.
;
_cell_angle_alpha 90.00
_cell_angle_beta 90.00
_cell_angle_gamma 90.00
_cell_formula_units_Z 4
_cell_length_a 14.2649(5)
_cell_length_b 18.1921(5)
_cell_length_c 23.1012(7)
_cell_measurement_reflns_used 11604
_cell_measurement_temperature 100(2)
_cell_measurement_theta_max 28.70
_cell_measurement_theta_min 1.00
_cell_volume 5995.0(3)
_computing_cell_refinement 'Denzo/Scalepack (Otwinowski & Minor, 1997)'
_computing_data_collection 'Collect (Bruker AXS BV, 1997-2008)'
_computing_data_reduction 'Denzo/Scalepack (Otwinowski & Minor, 1997)'
_computing_molecular_graphics 'Diamond v.3.2d (Brandenburg, 2010)'
_computing_publication_material 'SHELXL-97 (Sheldrick, 2008)'
_computing_structure_refinement 'SHELXL-97 (Sheldrick, 2008)'
_computing_structure_solution 'SUPERFLIP (Palatinus & Chapuis, 2007)'
_diffrn_ambient_temperature 100(2)
_diffrn_detector_area_resol_mean 16
_diffrn_measured_fraction_theta_full 0.986
_diffrn_measured_fraction_theta_max 0.986
_diffrn_measurement_device '62mm x 62mm CCD camera on \k-goniostat'
_diffrn_measurement_device_type 'Bruker KAPPA APEX II CCD'
_diffrn_measurement_method '\f scans and \w scans with \k offset'
_diffrn_radiation_monochromator 'horizontally mounted graphite crystal'
_diffrn_radiation_source 'fine-focus sealed tube'
_diffrn_radiation_type MoK\a
_diffrn_radiation_wavelength 0.71073
_diffrn_reflns_av_R_equivalents 0.0514
_diffrn_reflns_av_sigmaI/netI 0.0467
_diffrn_reflns_limit_h_max 19
_diffrn_reflns_limit_h_min -10
_diffrn_reflns_limit_k_max 24
_diffrn_reflns_limit_k_min -14
_diffrn_reflns_limit_l_max 31
_diffrn_reflns_limit_l_min -30
_diffrn_reflns_number 35250
_diffrn_reflns_theta_full 28.75
_diffrn_reflns_theta_max 28.75
_diffrn_reflns_theta_min 2.53
_exptl_absorpt_coefficient_mu 10.467
_exptl_absorpt_correction_T_max 0.4807
_exptl_absorpt_correction_T_min 0.1819
_exptl_absorpt_correction_type multi-scan
_exptl_absorpt_process_details 'SADABS (Sheldrick, 2008)'
_exptl_crystal_colour colourless
_exptl_crystal_density_diffrn 2.127
_exptl_crystal_density_method 'not measured'
_exptl_crystal_description plate
_exptl_crystal_F_000 3616
_exptl_crystal_size_max 0.25
_exptl_crystal_size_mid 0.19
_exptl_crystal_size_min 0.08
_refine_diff_density_max 2.830
_refine_diff_density_min -2.992
_refine_diff_density_rms 0.197
_refine_ls_extinction_method none
_refine_ls_goodness_of_fit_ref 1.115
_refine_ls_hydrogen_treatment mixed
_refine_ls_matrix_type full
_refine_ls_number_parameters 332
_refine_ls_number_reflns 7682
_refine_ls_number_restraints 33
_refine_ls_restrained_S_all 1.149
_refine_ls_R_factor_all 0.0929
_refine_ls_R_factor_gt 0.0587
_refine_ls_shift/su_max 0.000
_refine_ls_shift/su_mean 0.000
_refine_ls_structure_factor_coef Fsqd
_refine_ls_weighting_details 'calc w=1/[\s^2^(Fo^2^)+(0.0179P)^2^+93.2212P] where P=(Fo^2^+2Fc^2^)/3'
_refine_ls_weighting_scheme calc
_refine_ls_wR_factor_gt 0.1140
_refine_ls_wR_factor_ref 0.1291
_reflns_number_gt 5525
_reflns_number_total 7682
_reflns_threshold_expression >2sigma(I)
_cod_data_source_file c6cp00861e2.cif
_cod_data_source_block 1_Cl2_CHBr34
_cod_depositor_comments 'Adding full bibliography for 7225011--7225014.cif.'
_cod_database_code 7225013

loop_
_symmetry_equiv_pos_as_xyz
'x, y, z'
'-x+1/2, -y, z+1/2'
'x+1/2, -y+1/2, -z'
'-x, y+1/2, -z+1/2'
'-x, -y, -z'
'x-1/2, y, -z-1/2'
'-x-1/2, y-1/2, z'
'x, -y-1/2, z-1/2'

loop_
_atom_site_label
_atom_site_type_symbol
_atom_site_fract_x
_atom_site_fract_y
_atom_site_fract_z
_atom_site_U_iso_or_equiv
_atom_site_adp_type
_atom_site_occupancy
_atom_site_symmetry_multiplicity
_atom_site_calc_flag
_atom_site_refinement_flags
_atom_site_disorder_assembly
_atom_site_disorder_group
Pt1 Pt 0.5000 0.5000 0.5000 0.01665(9) Uani 1 2 d S . .
N1 N 0.3788(4) 0.4442(3) 0.5023(3) 0.0190(11) Uani 1 1 d . . .
N2 N 0.5617(4) 0.4027(3) 0.5155(3) 0.0196(12) Uani 1 1 d . . .
H2 H 0.6180 0.3924 0.5025 0.029 Uiso 1 1 d R . .
N3 N 0.2825(4) 0.3520(4) 0.5389(3) 0.0263(14) Uani 1 1 d . . .
H3A H 0.2753 0.3061 0.5497 0.040 Uiso 1 1 d R . .
H3B H 0.2417 0.3702 0.5139 0.040 Uiso 1 1 d R . .
N4 N 0.4358(4) 0.3588(3) 0.5709(2) 0.0188(12) Uani 1 1 d . . .
N5 N 0.5812(4) 0.3028(3) 0.5780(3) 0.0202(12) Uani 1 1 d . . .
C1 C 0.3036(5) 0.4685(4) 0.4654(3) 0.0212(15) Uani 1 1 d . . .
C2 C 0.3114(6) 0.4600(4) 0.4061(3) 0.0278(17) Uani 1 1 d . . .
H2A H 0.3648 0.4366 0.3897 0.033 Uiso 1 1 calc R . .
C3 C 0.2388(7) 0.4865(5) 0.3703(4) 0.036(2) Uani 1 1 d . . .
H3 H 0.2421 0.4795 0.3296 0.043 Uiso 1 1 calc R . .
C4 C 0.1639(6) 0.5221(5) 0.3938(4) 0.040(2) Uani 1 1 d . . .
H4 H 0.1162 0.5406 0.3691 0.048 Uiso 1 1 calc R . .
C5 C 0.1560(6) 0.5319(5) 0.4533(4) 0.035(2) Uani 1 1 d . . .
H5 H 0.1034 0.5568 0.4691 0.042 Uiso 1 1 calc R . .
C6 C 0.2267(5) 0.5047(5) 0.4895(4) 0.0301(18) Uani 1 1 d . . .
H6 H 0.2223 0.5108 0.5302 0.036 Uiso 1 1 calc R . .
C7 C 0.3640(5) 0.3871(4) 0.5350(3) 0.0205(14) Uani 1 1 d . . .
C8 C 0.4215(5) 0.3632(4) 0.6331(3) 0.0231(15) Uani 1 1 d . . .
C9 C 0.4758(5) 0.4121(4) 0.6639(3) 0.0259(16) Uani 1 1 d . . .
H9 H 0.5177 0.4441 0.6442 0.031 Uiso 1 1 calc R . .
C10 C 0.4693(6) 0.4145(5) 0.7233(4) 0.0329(18) Uani 1 1 d . . .
H10 H 0.5085 0.4468 0.7447 0.040 Uiso 1 1 calc R . .
C11 C 0.4064(7) 0.3702(5) 0.7519(4) 0.0344(19) Uani 1 1 d . . .
H11 H 0.4014 0.3727 0.7929 0.041 Uiso 1 1 calc R . .
C12 C 0.3506(6) 0.3224(5) 0.7210(3) 0.0315(18) Uani 1 1 d . . .
H12 H 0.3063 0.2926 0.7409 0.038 Uiso 1 1 calc R . .
C13 C 0.3582(6) 0.3172(4) 0.6612(3) 0.0266(16) Uani 1 1 d . . .
H13 H 0.3211 0.2831 0.6401 0.032 Uiso 1 1 calc R . .
C14 C 0.5291(5) 0.3554(4) 0.5524(3) 0.0198(14) Uani 1 1 d . . .
C15 C 0.6830(5) 0.3098(4) 0.5841(3) 0.0241(15) Uani 1 1 d . . .
H15A H 0.7029 0.3594 0.5714 0.029 Uiso 1 1 calc R . .
H15B H 0.7145 0.2731 0.5592 0.029 Uiso 1 1 calc R . .
C16 C 0.7113(6) 0.2977(5) 0.6473(3) 0.0282(17) Uani 1 1 d . . .
H16A H 0.7805 0.2997 0.6507 0.034 Uiso 1 1 calc R . .
H16B H 0.6847 0.3374 0.6716 0.034 Uiso 1 1 calc R . .
C17 C 0.6764(6) 0.2237(5) 0.6691(4) 0.0334(19) Uani 1 1 d . . .
H17A H 0.6925 0.2181 0.7105 0.040 Uiso 1 1 calc R . .
H17B H 0.7076 0.1837 0.6473 0.040 Uiso 1 1 calc R . .
C18 C 0.5709(6) 0.2180(5) 0.6614(4) 0.0331(19) Uani 1 1 d . . .
H18A H 0.5393 0.2546 0.6864 0.040 Uiso 1 1 calc R . .
H18B H 0.5495 0.1684 0.6731 0.040 Uiso 1 1 calc R . .
C19 C 0.5447(5) 0.2318(4) 0.5980(3) 0.0255(16) Uani 1 1 d . . .
H19A H 0.5706 0.1920 0.5736 0.031 Uiso 1 1 calc R . .
H19B H 0.4756 0.2312 0.5939 0.031 Uiso 1 1 calc R . .
Br1 Br 0.43392(17) 0.23406(15) 0.45103(12) 0.0390(5) Uani 0.821(8) 1 d PD A 1
Br1B Br 0.4280(10) 0.2497(11) 0.4376(7) 0.073(5) Uani 0.179(8) 1 d PDU A 2
Br2 Br 0.58585(12) 0.16085(9) 0.37215(9) 0.0462(6) Uani 0.821(8) 1 d PD A 1
Br2B Br 0.5975(9) 0.1872(11) 0.3468(9) 0.110(5) Uani 0.179(8) 1 d PDU A 2
Br3 Br 0.50168(19) 0.31400(13) 0.33586(8) 0.0653(7) Uani 0.821(8) 1 d PD A 1
Br3B Br 0.5351(11) 0.3479(10) 0.3486(6) 0.104(5) Uani 0.179(8) 1 d PDU A 2
C20 C 0.5406(6) 0.2558(4) 0.3989(4) 0.045(2) Uani 1 1 d D . .
H20 H 0.5911 0.2817 0.4209 0.054 Uiso 1 1 calc R A 1
Br4 Br 0.86021(8) 0.38598(6) 0.26439(5) 0.0522(3) Uani 1 1 d . B 3
Br5 Br 0.93899(7) 0.45850(5) 0.37841(4) 0.0434(2) Uani 1 1 d . B 3
Br6 Br 0.74593(13) 0.50920(10) 0.32870(7) 0.1016(6) Uani 1 1 d . B 3
C21 C 0.8282(7) 0.4277(5) 0.3377(4) 0.039(2) Uani 1 1 d . B 3
H21 H 0.7957 0.3893 0.3613 0.047 Uiso 1 1 calc R B 3
Cl1 Cl 0.75096(13) 0.31822(9) 0.44227(7) 0.0214(3) Uani 1 1 d . . .

loop_
_atom_site_aniso_label
_atom_site_aniso_U_11
_atom_site_aniso_U_22
_atom_site_aniso_U_33
_atom_site_aniso_U_23
_atom_site_aniso_U_13
_atom_site_aniso_U_12
Pt1 0.01607(16) 0.01676(16) 0.01712(15) 0.00238(15) -0.00023(15) -0.00083(15)
N1 0.015(3) 0.021(3) 0.021(3) 0.001(3) 0.000(2) -0.004(2)
N2 0.017(3) 0.020(3) 0.022(3) 0.003(2) 0.001(2) 0.000(2)
N3 0.019(3) 0.031(4) 0.029(3) 0.014(3) -0.003(3) -0.008(3)
N4 0.017(3) 0.019(3) 0.020(3) 0.004(2) -0.002(2) -0.002(2)
N5 0.019(3) 0.016(3) 0.026(3) 0.006(2) -0.003(2) -0.001(2)
C1 0.017(3) 0.019(3) 0.028(4) 0.002(3) -0.005(3) -0.002(3)
C2 0.032(4) 0.026(4) 0.026(4) 0.001(3) -0.005(3) 0.000(3)
C3 0.044(5) 0.035(5) 0.029(4) 0.008(3) -0.014(4) -0.010(4)
C4 0.031(5) 0.034(5) 0.055(6) 0.017(4) -0.018(4) -0.005(4)
C5 0.019(4) 0.036(5) 0.051(5) 0.009(4) -0.006(4) 0.008(3)
C6 0.025(4) 0.025(4) 0.041(5) 0.005(4) -0.003(3) 0.000(3)
C7 0.016(3) 0.023(4) 0.022(3) 0.003(3) -0.002(3) 0.001(3)
C8 0.020(4) 0.027(4) 0.022(3) 0.004(3) 0.002(3) 0.002(3)
C9 0.028(4) 0.020(4) 0.030(4) 0.002(3) -0.003(3) -0.001(3)
C10 0.038(5) 0.031(4) 0.029(4) -0.007(3) -0.007(4) 0.000(4)
C11 0.043(5) 0.039(5) 0.021(4) -0.005(3) -0.002(3) 0.001(4)
C12 0.034(4) 0.034(5) 0.026(4) 0.001(3) 0.011(3) 0.005(4)
C13 0.027(4) 0.029(4) 0.023(4) 0.004(3) -0.001(3) -0.001(3)
C14 0.016(3) 0.020(3) 0.023(3) 0.002(3) -0.002(3) -0.002(3)
C15 0.018(3) 0.030(4) 0.024(4) 0.003(3) -0.002(3) 0.002(3)
C16 0.024(4) 0.032(4) 0.029(4) 0.001(3) -0.002(3) -0.001(3)
C17 0.033(4) 0.031(5) 0.035(5) 0.011(4) -0.005(4) 0.005(4)
C18 0.037(5) 0.029(4) 0.033(4) 0.011(3) -0.005(4) -0.005(4)
C19 0.023(4) 0.023(4) 0.031(4) 0.002(3) -0.003(3) -0.005(3)
Br1 0.0328(9) 0.0404(10) 0.0438(9) -0.0116(7) -0.0100(7) -0.0019(7)
Br1B 0.049(5) 0.078(8) 0.091(9) -0.033(6) -0.035(5) 0.023(5)
Br2 0.0363(8) 0.0426(8) 0.0597(10) -0.0233(7) -0.0186(7) 0.0167(6)
Br2B 0.083(6) 0.125(9) 0.122(9) -0.064(7) 0.003(6) -0.001(6)
Br3 0.0844(15) 0.0653(12) 0.0463(9) 0.0106(8) -0.0033(9) 0.0295(11)
Br3B 0.093(7) 0.140(9) 0.079(6) 0.010(6) -0.018(5) 0.056(7)
C20 0.043(5) 0.046(6) 0.045(5) -0.010(4) -0.010(4) 0.021(5)
Br4 0.0602(7) 0.0502(6) 0.0460(6) -0.0145(5) -0.0126(5) 0.0118(5)
Br5 0.0402(5) 0.0408(5) 0.0493(5) -0.0094(4) -0.0022(4) -0.0022(4)
Br6 0.0969(11) 0.1089(12) 0.0991(11) -0.0354(10) -0.0363(9) 0.0773(10)
C21 0.040(5) 0.031(5) 0.045(5) 0.005(4) -0.002(4) 0.008(4)
Cl1 0.0276(8) 0.0160(7) 0.0206(7) -0.0007(6) 0.0038(7) 0.0004(7)

loop_
_atom_type_symbol
_atom_type_description
_atom_type_scat_dispersion_real
_atom_type_scat_dispersion_imag
_atom_type_scat_source
C C 0.0033 0.0016 'International Tables Vol C Tables 4.2.6.8 and 6.1.1.4'
H H 0.0000 0.0000 'International Tables Vol C Tables 4.2.6.8 and 6.1.1.4'
N N 0.0061 0.0033 'International Tables Vol C Tables 4.2.6.8 and 6.1.1.4'
Cl Cl 0.1484 0.1585 'International Tables Vol C Tables 4.2.6.8 and 6.1.1.4'
Br Br -0.2901 2.4595 'International Tables Vol C Tables 4.2.6.8 and 6.1.1.4'
Pt Pt -1.7033 8.3905 'International Tables Vol C Tables 4.2.6.8 and 6.1.1.4'

loop_
_geom_angle_atom_site_label_1
_geom_angle_atom_site_label_2
_geom_angle_atom_site_label_3
_geom_angle
_geom_angle_site_symmetry_1
_geom_angle_site_symmetry_3
N1 Pt1 N1 179.999(1) 5_666 .
N1 Pt1 N2 94.2(2) 5_666 .
N1 Pt1 N2 85.8(2) . .
N1 Pt1 N2 85.8(2) 5_666 5_666
N1 Pt1 N2 94.2(2) . 5_666
N2 Pt1 N2 179.997(1) . 5_666
C7 N1 C1 117.9(6) . .
C7 N1 Pt1 124.0(5) . .
C1 N1 Pt1 118.1(4) . .
C14 N2 Pt1 123.0(5) . .
C14 N4 C7 121.7(6) . .
C14 N4 C8 116.0(6) . .
C7 N4 C8 117.2(6) . .
C14 N5 C15 121.8(6) . .
C14 N5 C19 124.5(6) . .
C15 N5 C19 113.5(6) . .
C2 C1 C6 120.8(7) . .
C2 C1 N1 119.5(7) . .
C6 C1 N1 119.6(7) . .
C1 C2 C3 118.8(8) . .
C4 C3 C2 120.4(8) . .
C3 C4 C5 121.2(8) . .
C4 C5 C6 119.1(8) . .
C1 C6 C5 119.7(8) . .
N1 C7 N3 124.4(7) . .
N1 C7 N4 120.9(6) . .
N3 C7 N4 114.7(6) . .
C9 C8 C13 120.8(7) . .
C9 C8 N4 117.8(7) . .
C13 C8 N4 121.3(7) . .
C10 C9 C8 119.8(8) . .
C11 C10 C9 120.3(8) . .
C10 C11 C12 119.9(8) . .
C11 C12 C13 120.8(8) . .
C12 C13 C8 118.3(8) . .
N2 C14 N5 124.2(7) . .
N2 C14 N4 120.8(6) . .
N5 C14 N4 115.0(6) . .
N5 C15 C16 109.9(6) . .
C17 C16 C15 110.9(7) . .
C16 C17 C18 110.3(7) . .
C17 C18 C19 110.0(7) . .
N5 C19 C18 111.0(6) . .
Br1B C20 Br3 98.8(7) . .
Br1B C20 Br2B 129.5(10) . .
Br3 C20 Br2B 90.3(8) . .
Br1B C20 Br2 112.9(7) . .
Br3 C20 Br2 110.6(4) . .
Br2B C20 Br2 23.2(8) . .
Br1B C20 Br1 12.2(6) . .
Br3 C20 Br1 110.9(4) . .
Br2B C20 Br1 125.3(8) . .
Br2 C20 Br1 105.7(4) . .
Br1B C20 Br3B 107.1(7) . .
Br3 C20 Br3B 24.1(5) . .
Br2B C20 Br3B 101.1(8) . .
Br2 C20 Br3B 124.1(6) . .
Br1 C20 Br3B 118.8(5) . .
Br6 C21 Br4 111.1(5) . .
Br6 C21 Br5 109.5(5) . .
Br4 C21 Br5 110.7(5) . .

loop_
_geom_bond_atom_site_label_1
_geom_bond_atom_site_label_2
_geom_bond_distance
_geom_bond_site_symmetry_2
_geom_bond_publ_flag
Pt1 N1 2.006(6) 5_666 ?
Pt1 N1 2.006(6) . yes
Pt1 N2 2.009(6) . yes
Pt1 N2 2.009(6) 5_666 ?
N1 C7 1.301(9) . ?
N1 C1 1.440(9) . ?
N2 C14 1.298(9) . ?
N3 C7 1.329(9) . ?
N4 C14 1.399(9) . ?
N4 C7 1.416(9) . ?
N4 C8 1.453(9) . ?
N5 C14 1.348(9) . ?
N5 C15 1.464(9) . ?
N5 C19 1.467(9) . ?
C1 C2 1.384(11) . ?
C1 C6 1.394(11) . ?
C2 C3 1.410(11) . ?
C3 C4 1.362(14) . ?
C4 C5 1.389(14) . ?
C5 C6 1.401(11) . ?
C8 C9 1.378(11) . ?
C8 C13 1.392(10) . ?
C9 C10 1.377(11) . ?
C10 C11 1.374(13) . ?
C11 C12 1.379(12) . ?
C12 C13 1.389(11) . ?
C15 C16 1.532(10) . ?
C16 C17 1.519(11) . ?
C17 C18 1.519(12) . ?
C18 C19 1.531(11) . ?
Br1 C20 1.980(9) . ?
Br1B C20 1.841(14) . ?
Br2 C20 1.946(7) . ?
Br2B C20 1.915(11) . ?
Br3 C20 1.884(8) . ?
Br3B C20 2.039(12) . ?
Br4 C21 1.911(10) . ?
Br5 C21 1.923(10) . ?
Br6 C21 1.902(9) . ?

loop_
_geom_hbond_atom_site_label_D
_geom_hbond_atom_site_label_H
_geom_hbond_atom_site_label_A
_geom_hbond_distance_DH
_geom_hbond_distance_HA
_geom_hbond_distance_DA
_geom_hbond_angle_DHA
_geom_hbond_site_symmetry_A
_geom_hbond_publ_flag
N2 H2 Cl1 0.88 2.71 3.537(6) 157.1 . yes
N3 H3A Cl1 0.88 2.29 3.160(7) 168.1 3_456 yes
C2 H2A Br3B 0.95 3.07 4.013(15) 173.2 . yes
C13 H13 Cl1 0.95 2.83 3.758(8) 165.3 3_456 yes
C15 H15B Br1B 0.99 3.07 3.694(17) 121.8 3_556 yes
C15 H15B Cl1 0.99 2.87 3.420(8) 115.9 . yes
C16 H16A Br1B 0.99 3.07 3.761(18) 128.4 3_556 yes
C18 H18B Br5 0.99 3.04 3.833(9) 138.1 3_456 yes
C20 H20 Cl1 1.00 2.43 3.361(10) 155.6 . yes
C21 H21 Cl1 1.00 2.36 3.319(10) 160.0 . yes

loop_
_geom_torsion_atom_site_label_1
_geom_torsion_atom_site_label_2
_geom_torsion_atom_site_label_3
_geom_torsion_atom_site_label_4
_geom_torsion
_geom_torsion_site_symmetry_1
N2 Pt1 N1 C7 32.8(6) .
N2 Pt1 N1 C7 -147.2(6) 5_666
N2 Pt1 N1 C1 -146.9(5) .
N2 Pt1 N1 C1 33.1(5) 5_666
N1 Pt1 N2 C14 138.1(6) 5_666
N1 Pt1 N2 C14 -41.9(6) .
C7 N1 C1 C2 -110.4(8) .
Pt1 N1 C1 C2 69.3(8) .
C7 N1 C1 C6 73.9(9) .
Pt1 N1 C1 C6 -106.4(7) .
C6 C1 C2 C3 -2.0(12) .
N1 C1 C2 C3 -177.6(7) .
C1 C2 C3 C4 2.3(12) .
C2 C3 C4 C5 -1.4(13) .
C3 C4 C5 C6 0.2(14) .
C2 C1 C6 C5 0.8(12) .
N1 C1 C6 C5 176.4(7) .
C4 C5 C6 C1 0.1(13) .
C1 N1 C7 N3 -3.8(11) .
Pt1 N1 C7 N3 176.5(6) .
C1 N1 C7 N4 177.9(6) .
Pt1 N1 C7 N4 -1.8(10) .
C14 N4 C7 N1 -39.2(10) .
C8 N4 C7 N1 114.6(8) .
C14 N4 C7 N3 142.3(7) .
C8 N4 C7 N3 -63.9(9) .
C14 N4 C8 C9 45.9(9) .
C7 N4 C8 C9 -109.4(8) .
C14 N4 C8 C13 -131.1(7) .
C7 N4 C8 C13 73.6(9) .
C13 C8 C9 C10 1.6(12) .
N4 C8 C9 C10 -175.5(7) .
C8 C9 C10 C11 -2.5(13) .
C9 C10 C11 C12 1.1(13) .
C10 C11 C12 C13 1.2(13) .
C11 C12 C13 C8 -2.0(13) .
C9 C8 C13 C12 0.6(12) .
N4 C8 C13 C12 177.6(7) .
Pt1 N2 C14 N5 -157.0(6) .
Pt1 N2 C14 N4 19.3(9) .
C15 N5 C14 N2 23.3(11) .
C19 N5 C14 N2 -151.6(7) .
C15 N5 C14 N4 -153.2(6) .
C19 N5 C14 N4 32.0(10) .
C7 N4 C14 N2 29.4(10) .
C8 N4 C14 N2 -124.7(7) .
C7 N4 C14 N5 -154.0(7) .
C8 N4 C14 N5 52.0(9) .
C14 N5 C15 C16 127.6(7) .
C19 N5 C15 C16 -57.0(8) .
N5 C15 C16 C17 55.9(9) .
C15 C16 C17 C18 -56.2(9) .
C16 C17 C18 C19 55.4(10) .
C14 N5 C19 C18 -127.5(8) .
C15 N5 C19 C18 57.3(9) .
C17 C18 C19 N5 -55.4(9) .
